data_2230173
loop_
_publ_author_name
'Meng, Liping'
'Fettinger, James C.'
'Kurth, Mark J.'

_publ_section_title
;
 Ethyl
 1-benzyl-1,2,3,3a,4,10b-hexahydropyrrolo[2',3':3,4]pyrrolo[1,2-<i>a</i>]benzimidazole-2-carboxylate
;
_journal_coeditor_code WN2427
_journal_issue 5
_journal_name_full 'Acta Crystallographica Section E'
_journal_page_first o1214
_journal_paper_doi 10.1107/S1600536811014292
_journal_volume 67
_journal_year 2011
_chemical_formula_iupac 'C22 H23 N3 O2'
_chemical_formula_moiety 'C22 H23 N3 O2'
_chemical_formula_sum 'C22 H23 N3 O2'
_chemical_formula_weight 361.43
_chemical_name_common
;
Ethyl 1-benzyl-1,2,3,3a,4,10b-hexahydropyrrolo[2',3':3,4]pyrrolo[1,2-
<i>a</i>]benzimidazole-2-carboxylate
;
_chemical_name_systematic
;
ethyl 11-benzyl-1,8,11-triazatetracyclo[7.6.0.0^2,7^.0^10,14^]pentadeca-
2(7),3,5,8-tetraene-12-carboxylate
;
_space_group_IT_number 14
_symmetry_cell_setting monoclinic
_symmetry_space_group_name_Hall '-P 2yn'
_symmetry_space_group_name_H-M 'P 1 21/n 1'
_atom_sites_solution_hydrogens geom
_atom_sites_solution_primary direct
_atom_sites_solution_secondary difmap
_cell_angle_alpha 90.00
_cell_angle_beta 90.3450(10)
_cell_angle_gamma 90.00
_cell_formula_units_Z 4
_cell_length_a 9.2498(5)
_cell_length_b 13.8999(7)
_cell_length_c 14.2258(7)
_cell_measurement_reflns_used 7133
_cell_measurement_temperature 90(2)
_cell_measurement_theta_max 27.46
_cell_measurement_theta_min 2.62
_cell_volume 1829.00(16)
_computing_cell_refinement 'SAINT (Bruker, 2005)'
_computing_data_collection 'SMART (Bruker, 2002)'
_computing_data_reduction 'SAINT (Bruker, 2005)'
_computing_molecular_graphics 'XP in SHELXTL/PC (Sheldrick, 2008)'
_computing_publication_material 'SHELXL97 (Sheldrick, 2008)'
_computing_structure_refinement 'SHELXL97 (Sheldrick, 2008)'
_computing_structure_solution 'SHELXS97 (Sheldrick, 2008)'
_diffrn_ambient_temperature 90(2)
_diffrn_measured_fraction_theta_full 1.000
_diffrn_measured_fraction_theta_max 1.000
_diffrn_measurement_device_type 'Bruker SMART1000 CCD area-detector'
_diffrn_measurement_method '\w and \f'
_diffrn_radiation_monochromator graphite
_diffrn_radiation_source 'fine-focus sealed tube'
_diffrn_radiation_type MoK\a
_diffrn_radiation_wavelength 0.71073
_diffrn_reflns_av_R_equivalents 0.0373
_diffrn_reflns_av_sigmaI/netI 0.0323
_diffrn_reflns_limit_h_max 12
_diffrn_reflns_limit_h_min -12
_diffrn_reflns_limit_k_max 18
_diffrn_reflns_limit_k_min -18
_diffrn_reflns_limit_l_max 18
_diffrn_reflns_limit_l_min -18
_diffrn_reflns_number 16147
_diffrn_reflns_theta_full 27.50
_diffrn_reflns_theta_max 27.50
_diffrn_reflns_theta_min 2.05
_exptl_absorpt_coefficient_mu 0.086
_exptl_absorpt_correction_T_max 0.9894
_exptl_absorpt_correction_T_min 0.9622
_exptl_absorpt_correction_type numerical
_exptl_absorpt_process_details '(SADABS; Blessing, 1995; Sheldrick, 2007)'
_exptl_crystal_colour colourless
_exptl_crystal_density_diffrn 1.313
_exptl_crystal_density_method 'not measured'
_exptl_crystal_description Block
_exptl_crystal_F_000 768
_exptl_crystal_size_max 0.39
_exptl_crystal_size_mid 0.16
_exptl_crystal_size_min 0.13
_refine_diff_density_max 0.366
_refine_diff_density_min -0.270
_refine_ls_extinction_method none
_refine_ls_goodness_of_fit_ref 1.088
_refine_ls_hydrogen_treatment refall
_refine_ls_matrix_type full
_refine_ls_number_parameters 336
_refine_ls_number_reflns 4194
_refine_ls_number_restraints 0
_refine_ls_restrained_S_all 1.088
_refine_ls_R_factor_all 0.0569
_refine_ls_R_factor_gt 0.0371
_refine_ls_shift/su_max 0.001
_refine_ls_shift/su_mean 0.000
_refine_ls_structure_factor_coef Fsqd
_refine_ls_weighting_details 'calc w = 1/[\s^2^(Fo^2^)+(0.0417P)^2^+0.3839P] where P=(Fo^2^+2Fc^2^)/3'
_refine_ls_weighting_scheme calc
_refine_ls_wR_factor_gt 0.0859
_refine_ls_wR_factor_ref 0.0951
_reflns_number_gt 3080
_reflns_number_total 4194
_reflns_threshold_expression I>2\s(I)
_cod_data_source_file wn2427.cif
_cod_data_source_block I
_cod_original_sg_symbol_H-M 'P 21/n'
_cod_database_code 2230173
_cod_database_fobs_code 2230173

loop_
_symmetry_equiv_pos_as_xyz
x,y,z
-x+1/2,y+1/2,-z+1/2
-x,-y,-z
x-1/2,-y-1/2,z-1/2

loop_
_atom_site_type_symbol
_atom_site_label
_atom_site_fract_x
_atom_site_fract_y
_atom_site_fract_z
_atom_site_U_iso_or_equiv
_atom_site_adp_type
_atom_site_calc_flag
_atom_site_refinement_flags
_atom_site_occupancy
_atom_site_symmetry_multiplicity
_atom_site_disorder_assembly
_atom_site_disorder_group
C C1 0.11370(13) 0.83406(9) 0.93388(9) 0.0171(3) Uani d . 1 1 . .
H H1 0.1841(15) 0.8014(10) 0.8905(10) 0.016(3) Uiso d . 1 1 . .
N N1 -0.03076(11) 0.79245(7) 0.92753(7) 0.0167(2) Uani d . 1 1 . .
C C2A -0.02373(14) 0.70281(9) 0.98214(9) 0.0168(3) Uani d . 1 1 . .
H H2A -0.1230(16) 0.6828(10) 0.9972(10) 0.021(4) Uiso d . 1 1 . .
C C2B 0.05845(13) 0.61970(9) 0.93939(9) 0.0164(3) Uani d . 1 1 . .
N N2 0.04725(11) 0.56851(8) 0.86159(7) 0.0188(2) Uani d . 1 1 . .
C C3A 0.15526(14) 0.49885(9) 0.87233(9) 0.0178(3) Uani d . 1 1 . .
C C4 0.19276(15) 0.42310(10) 0.81285(9) 0.0215(3) Uani d . 1 1 . .
H H4 0.1418(16) 0.4118(10) 0.7547(11) 0.024(4) Uiso d . 1 1 . .
C C5 0.30288(15) 0.36208(10) 0.84115(10) 0.0239(3) Uani d . 1 1 . .
H H5 0.3296(16) 0.3071(11) 0.8029(11) 0.024(4) Uiso d . 1 1 . .
C C6 0.37646(15) 0.37548(10) 0.92687(10) 0.0231(3) Uani d . 1 1 . .
H H6 0.4508(16) 0.3301(11) 0.9460(10) 0.025(4) Uiso d . 1 1 . .
C C7 0.34082(14) 0.44980(10) 0.98730(10) 0.0205(3) Uani d . 1 1 . .
H H7 0.3892(16) 0.4588(10) 1.0466(11) 0.023(4) Uiso d . 1 1 . .
C C8A 0.22957(14) 0.51062(9) 0.95859(9) 0.0176(3) Uani d . 1 1 . .
N N8 0.16544(11) 0.58997(8) 0.99883(7) 0.0173(2) Uani d . 1 1 . .
C C9 0.16669(15) 0.63878(10) 1.08991(9) 0.0191(3) Uani d . 1 1 . .
H H9A 0.2688(16) 0.6555(10) 1.1086(10) 0.021(4) Uiso d . 1 1 . .
H H9B 0.1242(15) 0.5967(10) 1.1379(10) 0.022(4) Uiso d . 1 1 . .
C C10A 0.07245(14) 0.72792(9) 1.06910(9) 0.0180(3) Uani d . 1 1 . .
H H10A 0.0137(14) 0.7435(9) 1.1239(10) 0.013(3) Uiso d . 1 1 . .
C C11 0.15928(15) 0.81681(10) 1.03687(9) 0.0193(3) Uani d . 1 1 . .
H H11A 0.2653(18) 0.8059(11) 1.0440(11) 0.029(4) Uiso d . 1 1 . .
H H11B 0.1335(16) 0.8755(11) 1.0745(11) 0.025(4) Uiso d . 1 1 . .
C C12 0.11502(14) 0.93996(9) 0.90881(9) 0.0182(3) Uani d . 1 1 . .
O O12 0.01249(10) 0.98789(7) 0.88602(7) 0.0248(2) Uani d . 1 1 . .
C C13 0.27147(16) 1.07485(10) 0.89143(10) 0.0225(3) Uani d . 1 1 . .
H H13A 0.2190(16) 1.1145(11) 0.9382(11) 0.023(4) Uiso d . 1 1 . .
H H13B 0.2268(16) 1.0867(10) 0.8302(11) 0.022(4) Uiso d . 1 1 . .
O O13 0.25101(10) 0.97384(6) 0.91573(6) 0.0201(2) Uani d . 1 1 . .
C C14 0.43191(16) 1.09273(11) 0.89238(11) 0.0251(3) Uani d . 1 1 . .
H H14A 0.4769(18) 1.0798(12) 0.9539(13) 0.037(5) Uiso d . 1 1 . .
H H14B 0.4516(18) 1.1615(13) 0.8784(11) 0.038(5) Uiso d . 1 1 . .
H H14C 0.4819(17) 1.0527(12) 0.8441(12) 0.035(4) Uiso d . 1 1 . .
C C15 -0.08571(14) 0.78122(10) 0.83087(9) 0.0179(3) Uani d . 1 1 . .
H H15A -0.0297(15) 0.7327(10) 0.7948(10) 0.018(4) Uiso d . 1 1 . .
H H15B -0.0739(15) 0.8460(11) 0.8007(10) 0.018(4) Uiso d . 1 1 . .
C C16 -0.24288(14) 0.75165(9) 0.82970(9) 0.0178(3) Uani d . 1 1 . .
C C17 -0.28700(15) 0.66465(10) 0.79108(9) 0.0205(3) Uani d . 1 1 . .
H H17 -0.2161(17) 0.6209(11) 0.7651(11) 0.030(4) Uiso d . 1 1 . .
C C18 -0.43276(15) 0.63824(10) 0.79093(9) 0.0228(3) Uani d . 1 1 . .
H H18 -0.4629(16) 0.5773(11) 0.7644(11) 0.027(4) Uiso d . 1 1 . .
C C19 -0.53434(15) 0.69891(11) 0.83067(9) 0.0232(3) Uani d . 1 1 . .
H H19 -0.6361(17) 0.6801(11) 0.8303(10) 0.024(4) Uiso d . 1 1 . .
C C20 -0.49157(15) 0.78651(10) 0.86906(9) 0.0224(3) Uani d . 1 1 . .
H H20 -0.5630(16) 0.8300(11) 0.8959(10) 0.022(4) Uiso d . 1 1 . .
C C21 -0.34683(14) 0.81280(10) 0.86831(9) 0.0205(3) Uani d . 1 1 . .
H H21 -0.3146(16) 0.8746(11) 0.8952(10) 0.022(4) Uiso d . 1 1 . .

loop_
_atom_site_aniso_label
_atom_site_aniso_U_11
_atom_site_aniso_U_22
_atom_site_aniso_U_33
_atom_site_aniso_U_12
_atom_site_aniso_U_13
_atom_site_aniso_U_23
C1 0.0135(6) 0.0187(6) 0.0189(6) 0.0002(5) 0.0018(5) -0.0014(5)
N1 0.0149(5) 0.0182(6) 0.0170(5) -0.0009(4) -0.0002(4) 0.0011(4)
C2A 0.0146(6) 0.0196(7) 0.0161(6) -0.0012(5) 0.0012(5) 0.0005(5)
C2B 0.0145(6) 0.0186(6) 0.0162(6) -0.0027(5) 0.0009(5) 0.0025(5)
N2 0.0194(6) 0.0191(6) 0.0180(5) 0.0006(4) 0.0011(4) 0.0000(4)
C3A 0.0165(6) 0.0193(6) 0.0177(6) -0.0013(5) 0.0030(5) 0.0042(5)
C4 0.0244(7) 0.0236(7) 0.0164(7) -0.0002(6) 0.0044(5) 0.0006(5)
C5 0.0251(7) 0.0226(7) 0.0242(7) 0.0017(6) 0.0096(6) 0.0001(6)
C6 0.0172(7) 0.0221(7) 0.0300(8) 0.0013(6) 0.0049(6) 0.0053(6)
C7 0.0159(7) 0.0225(7) 0.0230(7) -0.0026(5) 0.0004(5) 0.0050(5)
C8A 0.0173(6) 0.0179(6) 0.0177(6) -0.0027(5) 0.0028(5) 0.0026(5)
N8 0.0170(6) 0.0184(5) 0.0165(5) -0.0004(4) -0.0005(4) 0.0013(4)
C9 0.0207(7) 0.0208(7) 0.0157(6) -0.0023(5) -0.0014(5) -0.0002(5)
C10A 0.0179(6) 0.0216(7) 0.0146(6) -0.0013(5) 0.0022(5) -0.0014(5)
C11 0.0194(7) 0.0182(7) 0.0204(7) -0.0005(5) -0.0029(5) 0.0004(5)
C12 0.0187(7) 0.0213(7) 0.0146(6) 0.0013(5) 0.0022(5) -0.0021(5)
O12 0.0232(5) 0.0226(5) 0.0284(5) 0.0044(4) -0.0022(4) 0.0015(4)
C13 0.0289(8) 0.0154(7) 0.0233(7) -0.0024(6) -0.0026(6) 0.0023(5)
O13 0.0207(5) 0.0161(5) 0.0235(5) -0.0020(4) 0.0003(4) 0.0015(4)
C14 0.0297(8) 0.0199(7) 0.0257(8) -0.0066(6) -0.0002(6) 0.0008(6)
C15 0.0159(6) 0.0221(7) 0.0156(6) 0.0008(5) 0.0010(5) 0.0000(5)
C16 0.0173(7) 0.0229(7) 0.0130(6) 0.0012(5) -0.0013(5) 0.0031(5)
C17 0.0201(7) 0.0248(7) 0.0164(6) 0.0032(6) -0.0009(5) 0.0009(5)
C18 0.0242(7) 0.0247(7) 0.0193(7) -0.0027(6) -0.0052(5) 0.0014(6)
C19 0.0165(7) 0.0322(8) 0.0209(7) -0.0019(6) -0.0033(5) 0.0043(6)
C20 0.0171(7) 0.0305(8) 0.0195(7) 0.0047(6) -0.0005(5) 0.0010(6)
C21 0.0206(7) 0.0232(7) 0.0177(6) 0.0010(6) -0.0011(5) -0.0008(5)

loop_
_atom_type_symbol
_atom_type_description
_atom_type_scat_dispersion_real
_atom_type_scat_dispersion_imag
_atom_type_scat_source
C C 0.0033 0.0016 'International Tables Vol C Tables 4.2.6.8 and 6.1.1.4'
H H 0.0000 0.0000 'International Tables Vol C Tables 4.2.6.8 and 6.1.1.4'
N N 0.0061 0.0033 'International Tables Vol C Tables 4.2.6.8 and 6.1.1.4'
O O 0.0106 0.0060 'International Tables Vol C Tables 4.2.6.8 and 6.1.1.4'

loop_
_geom_angle_atom_site_label_1
_geom_angle_atom_site_label_2
_geom_angle_atom_site_label_3
_geom_angle_site_symmetry_1
_geom_angle_site_symmetry_3
_geom_angle
_geom_angle_publ_flag
N1 C1 C12 . . 112.30(10) ?
N1 C1 C11 . . 104.04(10) ?
C12 C1 C11 . . 111.87(11) ?
N1 C1 H1 . . 112.2(8) ?
C12 C1 H1 . . 106.7(8) ?
C11 C1 H1 . . 109.7(8) ?
C1 N1 C2A . . 105.42(10) ?
C1 N1 C15 . . 114.29(10) ?
C2A N1 C15 . . 114.70(10) ?
N1 C2A C2B . . 117.12(10) ?
N1 C2A C10A . . 104.65(10) ?
C2B C2A C10A . . 101.79(10) ?
N1 C2A H2A . . 108.5(8) ?
C2B C2A H2A . . 110.1(9) ?
C10A C2A H2A . . 114.8(8) ?
N2 C2B N8 . . 114.23(11) ?
N2 C2B C2A . . 135.40(12) ?
N8 C2B C2A . . 110.31(11) ?
C2B N2 C3A . . 103.25(11) ?
C4 C3A N2 . . 129.48(12) ?
C4 C3A C8A . . 119.52(12) ?
N2 C3A C8A . . 110.99(11) ?
C5 C4 C3A . . 118.11(13) ?
C5 C4 H4 . . 120.4(9) ?
C3A C4 H4 . . 121.5(9) ?
C4 C5 C6 . . 121.55(13) ?
C4 C5 H5 . . 120.6(9) ?
C6 C5 H5 . . 117.8(9) ?
C7 C6 C5 . . 121.44(13) ?
C7 C6 H6 . . 118.8(9) ?
C5 C6 H6 . . 119.7(9) ?
C6 C7 C8A . . 116.70(13) ?
C6 C7 H7 . . 122.1(9) ?
C8A C7 H7 . . 121.2(9) ?
N8 C8A C7 . . 133.13(12) ?
N8 C8A C3A . . 104.19(11) ?
C7 C8A C3A . . 122.68(12) ?
C2B N8 C8A . . 107.32(10) ?
C2B N8 C9 . . 114.28(11) ?
C8A N8 C9 . . 137.56(11) ?
N8 C9 C10A . . 101.61(10) ?
N8 C9 H9A . . 110.0(8) ?
C10A C9 H9A . . 113.2(8) ?
N8 C9 H9B . . 109.8(9) ?
C10A C9 H9B . . 112.6(9) ?
H9A C9 H9B . . 109.4(12) ?
C9 C10A C11 . . 113.90(11) ?
C9 C10A C2A . . 106.95(10) ?
C11 C10A C2A . . 103.81(10) ?
C9 C10A H10A . . 110.0(8) ?
C11 C10A H10A . . 110.6(8) ?
C2A C10A H10A . . 111.4(8) ?
C1 C11 C10A . . 105.48(10) ?
C1 C11 H11A . . 112.6(9) ?
C10A C11 H11A . . 111.2(9) ?
C1 C11 H11B . . 108.4(9) ?
C10A C11 H11B . . 111.5(9) ?
H11A C11 H11B . . 107.8(12) ?
O12 C12 O13 . . 124.14(12) ?
O12 C12 C1 . . 126.49(12) ?
O13 C12 C1 . . 109.37(11) ?
O13 C13 C14 . . 106.64(11) ?
O13 C13 H13A . . 108.1(9) ?
C14 C13 H13A . . 112.9(9) ?
O13 C13 H13B . . 108.6(9) ?
C14 C13 H13B . . 113.1(9) ?
H13A C13 H13B . . 107.4(12) ?
C12 O13 C13 . . 116.23(10) ?
C13 C14 H14A . . 112.9(10) ?
C13 C14 H14B . . 109.8(10) ?
H14A C14 H14B . . 106.1(14) ?
C13 C14 H14C . . 111.3(10) ?
H14A C14 H14C . . 108.3(14) ?
H14B C14 H14C . . 108.2(13) ?
N1 C15 C16 . . 111.48(10) ?
N1 C15 H15A . . 112.1(8) ?
C16 C15 H15A . . 108.3(8) ?
N1 C15 H15B . . 105.5(8) ?
C16 C15 H15B . . 110.3(8) ?
H15A C15 H15B . . 109.2(11) ?
C17 C16 C21 . . 118.93(12) ?
C17 C16 C15 . . 121.45(12) ?
C21 C16 C15 . . 119.62(12) ?
C16 C17 C18 . . 120.71(13) ?
C16 C17 H17 . . 119.9(9) ?
C18 C17 H17 . . 119.3(9) ?
C19 C18 C17 . . 119.74(13) ?
C19 C18 H18 . . 119.8(9) ?
C17 C18 H18 . . 120.4(9) ?
C18 C19 C20 . . 120.07(13) ?
C18 C19 H19 . . 119.4(9) ?
C20 C19 H19 . . 120.6(9) ?
C21 C20 C19 . . 119.96(13) ?
C21 C20 H20 . . 119.7(9) ?
C19 C20 H20 . . 120.3(9) ?
C20 C21 C16 . . 120.58(13) ?
C20 C21 H21 . . 121.1(9) ?
C16 C21 H21 . . 118.4(9) ?

loop_
_geom_bond_atom_site_label_1
_geom_bond_atom_site_label_2
_geom_bond_site_symmetry_2
_geom_bond_distance
_geom_bond_publ_flag
C1 N1 . 1.4582(16) ?
C1 C12 . 1.5147(18) ?
C1 C11 . 1.5409(18) ?
C1 H1 . 1.008(14) ?
N1 C2A . 1.4696(16) ?
N1 C15 . 1.4714(16) ?
C2A C2B . 1.5126(18) ?
C2A C10A . 1.5590(17) ?
C2A H2A . 0.984(15) ?
C2B N2 . 1.3193(16) ?
C2B N8 . 1.3620(16) ?
N2 C3A . 1.3990(17) ?
C3A C4 . 1.3959(18) ?
C3A C8A . 1.4125(18) ?
C4 C5 . 1.383(2) ?
C4 H4 . 0.963(16) ?
C5 C6 . 1.405(2) ?
C5 H5 . 0.971(15) ?
C6 C7 . 1.385(2) ?
C6 H6 . 0.971(16) ?
C7 C8A . 1.3912(18) ?
C7 H7 . 0.961(15) ?
C8A N8 . 1.3785(16) ?
N8 C9 . 1.4625(16) ?
C9 C10A . 1.5425(18) ?
C9 H9A . 1.006(15) ?
C9 H9B . 0.983(15) ?
C10A C11 . 1.5448(18) ?
C10A H10A . 0.977(14) ?
C11 H11A . 0.997(16) ?
C11 H11B . 1.005(15) ?
C12 O12 . 1.2019(16) ?
C12 O13 . 1.3462(15) ?
C13 O13 . 1.4584(16) ?
C13 C14 . 1.505(2) ?
C13 H13A . 0.993(15) ?
C13 H13B . 0.976(15) ?
C14 H14A . 0.983(18) ?
C14 H14B . 0.994(18) ?
C14 H14C . 0.999(17) ?
C15 C16 . 1.5108(18) ?
C15 H15A . 0.994(14) ?
C15 H15B . 1.004(15) ?
C16 C17 . 1.3885(19) ?
C16 C21 . 1.3982(18) ?
C17 C18 . 1.3973(19) ?
C17 H17 . 0.969(16) ?
C18 C19 . 1.386(2) ?
C18 H18 . 0.967(16) ?
C19 C20 . 1.391(2) ?
C19 H19 . 0.977(15) ?
C20 C21 . 1.3879(19) ?
C20 H20 . 0.975(15) ?
C21 H21 . 0.986(15) ?

loop_
_geom_hbond_atom_site_label_D
_geom_hbond_atom_site_label_H
_geom_hbond_atom_site_label_A
_geom_hbond_site_symmetry_A
_geom_hbond_distance_DH
_geom_hbond_distance_HA
_geom_hbond_distance_DA
_geom_hbond_angle_DHA
_geom_hbond_publ_flag
C11 H11B O12 3_577 1.005(15) 2.399(15) 3.3344(17) 154.5(12) yes
C18 H18 O12 2_446 0.968(15) 2.514(16) 3.3505(17) 144.6(12) yes
